data_7053534
loop_
_publ_author_name
'Hashimoto, Hisako'
'Fukuda, Tetsuya'
'Tobita, Hiromi'

_publ_section_title
;
 Reactions of a hydrido(hydrogermylene)tungsten complex with some
 heterocumulenes: hydrogermylation and thermal rearrangement
;
_journal_issue 8
_journal_name_full 'New Journal of Chemistry'
_journal_page_first 1723
_journal_paper_doi 10.1039/c0nj00137f
_journal_volume 34
_journal_year 2010
_chemical_formula_moiety 'C29 H49 Ge N O3 Si3 W, C6 D6'
_chemical_formula_sum 'C35 H49 D6 Ge N O3 Si3 W'
_chemical_formula_weight 884.53
_chemical_name_systematic
;
?
;
_space_group_IT_number 4
_symmetry_cell_setting monoclinic
_symmetry_space_group_name_Hall 'P 2yb'
_symmetry_space_group_name_H-M 'P 1 21 1'
_atom_sites_solution_hydrogens geom
_atom_sites_solution_primary direct
_atom_sites_solution_secondary difmap
_audit_creation_method SHELXL-97
_cell_angle_alpha 90.00
_cell_angle_beta 99.9596(18)
_cell_angle_gamma 90.00
_cell_formula_units_Z 2
_cell_length_a 8.8560(3)
_cell_length_b 13.7380(5)
_cell_length_c 15.9500(7)
_cell_measurement_reflns_used 8545
_cell_measurement_temperature 150(2)
_cell_measurement_theta_max 27.46
_cell_measurement_theta_min 1.30
_cell_volume 1911.29(13)
_computing_cell_refinement PROCESS-AUTO
_computing_data_collection PROCESS-AUTO
_computing_data_reduction 'teXsan Ver. 1.11'
_computing_molecular_graphics ORTEP
_computing_publication_material 'Yadokari-XG 2009 (Wakita, Nemoto et al., 2009)'
_computing_structure_refinement 'SHELXL-97 (Sheldrick, 1997)'
_computing_structure_solution 'SHELXS-97 (Sheldrick, 1990)'
_diffrn_ambient_temperature 150(2)
_diffrn_detector_area_resol_mean 10.00
_diffrn_measured_fraction_theta_full 0.998
_diffrn_measured_fraction_theta_max 0.998
_diffrn_measurement_device_type 'Rigaku RAXIS-RAPID Imaging Plate'
_diffrn_measurement_method \w
_diffrn_radiation_monochromator graphite
_diffrn_radiation_source 'fine-focus sealed tube'
_diffrn_radiation_type MoK\a
_diffrn_radiation_wavelength 0.71069
_diffrn_reflns_av_R_equivalents 0.0458
_diffrn_reflns_av_sigmaI/netI 0.0337
_diffrn_reflns_limit_h_max 9
_diffrn_reflns_limit_h_min -11
_diffrn_reflns_limit_k_max 17
_diffrn_reflns_limit_k_min -17
_diffrn_reflns_limit_l_max 20
_diffrn_reflns_limit_l_min -20
_diffrn_reflns_number 18067
_diffrn_reflns_theta_full 27.46
_diffrn_reflns_theta_max 27.46
_diffrn_reflns_theta_min 1.30
_exptl_absorpt_coefficient_mu 3.920
_exptl_absorpt_correction_T_max 0.6098
_exptl_absorpt_correction_T_min 0.4658
_exptl_absorpt_correction_type integration
_exptl_absorpt_process_details 'NUMABS (Higashi, 1999)'
_exptl_crystal_colour 'reddish orange'
_exptl_crystal_density_diffrn 1.527
_exptl_crystal_density_method 'not measured'
_exptl_crystal_description block
_exptl_crystal_F_000 888
_exptl_crystal_size_max 0.23
_exptl_crystal_size_mid 0.21
_exptl_crystal_size_min 0.14
_refine_diff_density_max 0.671
_refine_diff_density_min -1.873
_refine_diff_density_rms 0.242
_refine_ls_abs_structure_details 'Flack H D (1983), Acta Cryst. A39, 876-881'
_refine_ls_abs_structure_Flack -0.016(7)
_refine_ls_extinction_method none
_refine_ls_goodness_of_fit_ref 1.145
_refine_ls_hydrogen_treatment constr
_refine_ls_matrix_type full
_refine_ls_number_parameters 411
_refine_ls_number_reflns 8545
_refine_ls_number_restraints 1
_refine_ls_restrained_S_all 1.145
_refine_ls_R_factor_all 0.0301
_refine_ls_R_factor_gt 0.0274
_refine_ls_shift/su_max 0.001
_refine_ls_shift/su_mean 0.000
_refine_ls_structure_factor_coef Fsqd
_refine_ls_weighting_details 'calc w=1/[\s^2^(Fo^2^)+(0.0525P)^2^+1.2974P] where P=(Fo^2^+2Fc^2^)/3'
_refine_ls_weighting_scheme calc
_refine_ls_wR_factor_gt 0.0748
_refine_ls_wR_factor_ref 0.0824
_reflns_number_gt 8291
_reflns_number_total 8545
_reflns_threshold_expression >2sigma(I)
_cod_data_source_file c0nj00137f.txt
_cod_data_source_block PhNCO
_cod_original_sg_symbol_H-M 'P 21'
_cod_database_code 7053534

loop_
_symmetry_equiv_pos_as_xyz
'x, y, z'
'-x, y+1/2, -z'

loop_
_atom_site_label
_atom_site_type_symbol
_atom_site_fract_x
_atom_site_fract_y
_atom_site_fract_z
_atom_site_U_iso_or_equiv
_atom_site_adp_type
_atom_site_occupancy
_atom_site_symmetry_multiplicity
_atom_site_calc_flag
_atom_site_refinement_flags
W1 W 0.163107(16) 0.009533(15) 0.171663(9) 0.01724(5) Uani 1 1 d .
Ge1 Ge 0.27064(6) -0.08978(3) 0.30833(3) 0.01736(10) Uani 1 1 d .
O1 O 0.3342(4) 0.0231(3) 0.3793(2) 0.0256(8) Uani 1 1 d .
C1 C 0.2683(6) 0.1022(4) 0.3538(3) 0.0212(9) Uani 1 1 d .
H2 H 0.2809 0.1553 0.3926 0.025 Uiso 1 1 calc R
N1 N 0.1846(5) 0.1175(3) 0.2792(3) 0.0191(8) Uani 1 1 d .
C2 C -0.0450(6) 0.0586(4) 0.1410(3) 0.0295(11) Uani 1 1 d .
O2 O -0.1698(5) 0.0832(4) 0.1122(3) 0.0487(13) Uani 1 1 d .
C3 C 0.0297(7) -0.1051(4) 0.1467(3) 0.0303(11) Uani 1 1 d .
O3 O -0.0523(6) -0.1681(4) 0.1223(3) 0.0451(12) Uani 1 1 d .
C4 C 0.4094(6) -0.0155(4) 0.1297(3) 0.0254(11) Uani 1 1 d .
C5 C 0.3872(6) 0.0865(4) 0.1357(3) 0.0222(10) Uani 1 1 d .
C6 C 0.2526(6) 0.1142(4) 0.0780(3) 0.0230(10) Uani 1 1 d .
C7 C 0.1920(6) 0.0271(4) 0.0329(3) 0.0271(12) Uani 1 1 d .
C8 C 0.2869(7) -0.0533(4) 0.0653(4) 0.0295(12) Uani 1 1 d .
C9 C 0.5500(7) -0.0706(5) 0.1705(4) 0.0400(14) Uani 1 1 d .
H3 H 0.6249 -0.0714 0.1319 0.060 Uiso 1 1 calc R
H4 H 0.5216 -0.1376 0.1822 0.060 Uiso 1 1 calc R
H5 H 0.5952 -0.0388 0.2239 0.060 Uiso 1 1 calc R
C10 C 0.4991(6) 0.1544(4) 0.1887(4) 0.0321(12) Uani 1 1 d .
H6 H 0.5092 0.1364 0.2489 0.048 Uiso 1 1 calc R
H7 H 0.4614 0.2214 0.1808 0.048 Uiso 1 1 calc R
H8 H 0.5992 0.1494 0.1708 0.048 Uiso 1 1 calc R
C11 C 0.1963(8) 0.2151(4) 0.0552(4) 0.0336(12) Uani 1 1 d .
H9 H 0.2039 0.2543 0.1071 0.050 Uiso 1 1 calc R
H10 H 0.0892 0.2124 0.0266 0.050 Uiso 1 1 calc R
H11 H 0.2591 0.2446 0.0170 0.050 Uiso 1 1 calc R
C12 C 0.0642(8) 0.0236(7) -0.0419(4) 0.0448(18) Uani 1 1 d .
H12 H 0.1055 0.0339 -0.0944 0.067 Uiso 1 1 calc R
H13 H -0.0106 0.0747 -0.0363 0.067 Uiso 1 1 calc R
H14 H 0.0139 -0.0401 -0.0441 0.067 Uiso 1 1 calc R
C13 C 0.2797(9) -0.1542(5) 0.0304(5) 0.0461(16) Uani 1 1 d .
H15 H 0.1725 -0.1724 0.0108 0.069 Uiso 1 1 calc R
H16 H 0.3264 -0.1994 0.0750 0.069 Uiso 1 1 calc R
H17 H 0.3356 -0.1570 -0.0175 0.069 Uiso 1 1 calc R
C14 C 0.1212(6) 0.2138(4) 0.2688(3) 0.0206(9) Uani 1 1 d .
C15 C -0.0372(6) 0.2270(4) 0.2578(3) 0.0282(11) Uani 1 1 d .
H18 H -0.1030 0.1722 0.2571 0.034 Uiso 1 1 calc R
C16 C -0.0986(7) 0.3202(5) 0.2479(4) 0.0371(13) Uani 1 1 d .
H19 H -0.2066 0.3288 0.2387 0.045 Uiso 1 1 calc R
C17 C -0.0031(9) 0.4006(4) 0.2513(4) 0.0412(15) Uani 1 1 d .
H20 H -0.0454 0.4642 0.2441 0.049 Uiso 1 1 calc R
C18 C 0.1528(9) 0.3877(4) 0.2651(4) 0.0382(14) Uani 1 1 d .
H21 H 0.2183 0.4428 0.2685 0.046 Uiso 1 1 calc R
C19 C 0.2163(7) 0.2948(4) 0.2742(4) 0.0271(11) Uani 1 1 d .
H22 H 0.3245 0.2868 0.2841 0.033 Uiso 1 1 calc R
C20 C 0.1997(5) -0.1769(3) 0.3957(3) 0.0174(8) Uani 1 1 d .
Si1 Si -0.01250(15) -0.16119(11) 0.39743(9) 0.0219(3) Uani 1 1 d .
Si2 Si 0.24912(18) -0.30407(9) 0.36273(9) 0.0241(3) Uani 1 1 d .
Si3 Si 0.31627(15) -0.14601(10) 0.50473(9) 0.0214(3) Uani 1 1 d .
C21 C -0.1398(6) -0.2275(5) 0.3101(4) 0.0350(13) Uani 1 1 d .
H23 H -0.1180 -0.2974 0.3149 0.052 Uiso 1 1 calc R
H24 H -0.1209 -0.2038 0.2549 0.052 Uiso 1 1 calc R
H25 H -0.2473 -0.2159 0.3147 0.052 Uiso 1 1 calc R
C22 C -0.0724(6) -0.0304(4) 0.3862(4) 0.0304(11) Uani 1 1 d .
H26 H -0.1804 -0.0246 0.3922 0.046 Uiso 1 1 calc R
H27 H -0.0593 -0.0064 0.3300 0.046 Uiso 1 1 calc R
H28 H -0.0089 0.0083 0.4305 0.046 Uiso 1 1 calc R
C23 C -0.0689(6) -0.2103(5) 0.4974(4) 0.0342(13) Uani 1 1 d .
H29 H -0.1809 -0.2095 0.4918 0.051 Uiso 1 1 calc R
H30 H -0.0238 -0.1697 0.5458 0.051 Uiso 1 1 calc R
H31 H -0.0316 -0.2772 0.5067 0.051 Uiso 1 1 calc R
C24 C 0.2010(8) -0.3194(4) 0.2441(4) 0.0354(13) Uani 1 1 d .
H32 H 0.2345 -0.3838 0.2283 0.053 Uiso 1 1 calc R
H33 H 0.2534 -0.2691 0.2163 0.053 Uiso 1 1 calc R
H34 H 0.0900 -0.3133 0.2257 0.053 Uiso 1 1 calc R
C25 C 0.4578(7) -0.3360(4) 0.3912(4) 0.0380(14) Uani 1 1 d .
H35 H 0.4872 -0.3391 0.4533 0.057 Uiso 1 1 calc R
H36 H 0.5192 -0.2862 0.3687 0.057 Uiso 1 1 calc R
H37 H 0.4759 -0.3994 0.3665 0.057 Uiso 1 1 calc R
C26 C 0.1455(8) -0.4013(4) 0.4127(4) 0.0368(13) Uani 1 1 d .
H38 H 0.0347 -0.3932 0.3946 0.055 Uiso 1 1 calc R
H39 H 0.1711 -0.3960 0.4748 0.055 Uiso 1 1 calc R
H40 H 0.1767 -0.4654 0.3948 0.055 Uiso 1 1 calc R
C27 C 0.5227(6) -0.1163(5) 0.5039(4) 0.0332(12) Uani 1 1 d .
H41 H 0.5773 -0.1098 0.5625 0.050 Uiso 1 1 calc R
H42 H 0.5293 -0.0549 0.4734 0.050 Uiso 1 1 calc R
H43 H 0.5693 -0.1686 0.4752 0.050 Uiso 1 1 calc R
C28 C 0.3212(7) -0.2501(4) 0.5822(4) 0.0311(12) Uani 1 1 d .
H44 H 0.3843 -0.3029 0.5656 0.047 Uiso 1 1 calc R
H45 H 0.2167 -0.2739 0.5818 0.047 Uiso 1 1 calc R
H46 H 0.3651 -0.2276 0.6396 0.047 Uiso 1 1 calc R
C29 C 0.2384(7) -0.0394(4) 0.5579(4) 0.0301(11) Uani 1 1 d .
H47 H 0.3016 -0.0285 0.6139 0.045 Uiso 1 1 calc R
H48 H 0.1327 -0.0531 0.5648 0.045 Uiso 1 1 calc R
H49 H 0.2404 0.0189 0.5227 0.045 Uiso 1 1 calc R
C30 C 0.4311(9) 0.4556(5) 0.1298(5) 0.0471(16) Uani 1 1 d .
H50 H 0.3736 0.3969 0.1271 0.056 Uiso 1 1 calc R
C31 C 0.4083(8) 0.5202(8) 0.0615(4) 0.053(2) Uani 1 1 d .
H51 H 0.3352 0.5063 0.0120 0.063 Uiso 1 1 calc R
C32 C 0.4946(10) 0.6056(6) 0.0670(5) 0.059(2) Uani 1 1 d .
H52 H 0.4792 0.6508 0.0212 0.071 Uiso 1 1 calc R
C33 C 0.6021(10) 0.6248(5) 0.1384(5) 0.0518(19) Uani 1 1 d .
H53 H 0.6624 0.6823 0.1418 0.062 Uiso 1 1 calc R
C34 C 0.6208(8) 0.5596(5) 0.2046(4) 0.0404(14) Uani 1 1 d .
H54 H 0.6940 0.5726 0.2543 0.049 Uiso 1 1 calc R
C35 C 0.5358(8) 0.4767(5) 0.2001(5) 0.0411(14) Uani 1 1 d .
H55 H 0.5499 0.4329 0.2468 0.049 Uiso 1 1 calc R

loop_
_atom_site_aniso_label
_atom_site_aniso_U_11
_atom_site_aniso_U_22
_atom_site_aniso_U_33
_atom_site_aniso_U_23
_atom_site_aniso_U_13
_atom_site_aniso_U_12
W1 0.01881(8) 0.01929(8) 0.01399(8) -0.00193(8) 0.00390(5) -0.00150(8)
Ge1 0.0182(2) 0.0170(2) 0.0177(2) 0.00058(19) 0.00514(18) -0.00063(19)
O1 0.0290(16) 0.022(2) 0.0230(15) 0.0017(15) -0.0041(12) -0.0041(15)
C1 0.025(2) 0.019(2) 0.018(2) -0.0021(19) 0.0003(18) -0.0042(19)
N1 0.0198(19) 0.0196(19) 0.0182(19) -0.0032(15) 0.0043(15) 0.0013(16)
C2 0.027(3) 0.042(3) 0.019(2) -0.009(2) 0.001(2) 0.000(2)
O2 0.023(2) 0.083(4) 0.037(2) -0.017(2) -0.0055(18) 0.009(2)
C3 0.035(3) 0.038(3) 0.018(2) -0.004(2) 0.006(2) -0.006(2)
O3 0.056(3) 0.048(3) 0.029(2) -0.0081(19) 0.003(2) -0.030(2)
C4 0.026(2) 0.025(3) 0.027(2) 0.0014(18) 0.012(2) 0.0045(19)
C5 0.021(2) 0.025(3) 0.021(2) 0.0070(19) 0.0059(18) -0.0004(19)
C6 0.032(3) 0.023(2) 0.015(2) 0.0007(19) 0.0089(19) 0.001(2)
C7 0.035(2) 0.034(3) 0.015(2) -0.0001(19) 0.0104(18) -0.003(2)
C8 0.042(3) 0.029(3) 0.024(3) -0.005(2) 0.023(2) 0.001(2)
C9 0.032(3) 0.048(4) 0.045(3) 0.017(3) 0.020(3) 0.016(3)
C10 0.026(3) 0.037(3) 0.034(3) -0.006(2) 0.007(2) -0.005(2)
C11 0.043(3) 0.031(3) 0.028(3) 0.010(2) 0.010(2) 0.007(3)
C12 0.047(3) 0.065(5) 0.021(2) -0.004(3) 0.003(2) -0.010(4)
C13 0.066(5) 0.036(3) 0.043(4) -0.016(3) 0.026(3) -0.002(3)
C14 0.027(2) 0.019(2) 0.017(2) -0.0011(17) 0.0060(18) 0.0032(19)
C15 0.026(2) 0.033(3) 0.025(3) 0.000(2) 0.006(2) 0.009(2)
C16 0.037(3) 0.043(3) 0.030(3) 0.000(3) 0.005(2) 0.016(3)
C17 0.071(4) 0.027(3) 0.028(3) 0.006(2) 0.015(3) 0.022(3)
C18 0.062(4) 0.019(2) 0.038(3) -0.003(2) 0.020(3) 0.001(3)
C19 0.032(3) 0.023(2) 0.029(3) -0.004(2) 0.013(2) -0.002(2)
C20 0.0163(19) 0.019(2) 0.019(2) -0.0004(17) 0.0078(16) 0.0010(17)
Si1 0.0161(6) 0.0301(7) 0.0201(6) 0.0023(5) 0.0047(5) 0.0002(5)
Si2 0.0325(7) 0.0172(6) 0.0258(7) 0.0010(5) 0.0143(6) 0.0015(5)
Si3 0.0176(6) 0.0272(6) 0.0188(6) 0.0018(5) 0.0019(5) 0.0029(5)
C21 0.023(2) 0.048(3) 0.033(3) -0.003(3) 0.002(2) -0.014(2)
C22 0.023(2) 0.035(3) 0.033(3) 0.003(2) 0.007(2) 0.008(2)
C23 0.022(2) 0.051(4) 0.032(3) 0.010(3) 0.010(2) 0.003(2)
C24 0.059(4) 0.023(3) 0.028(3) -0.006(2) 0.017(3) -0.001(3)
C25 0.039(3) 0.031(3) 0.050(4) 0.006(3) 0.025(3) 0.019(2)
C26 0.052(4) 0.022(2) 0.040(3) 0.006(2) 0.016(3) -0.004(2)
C27 0.020(2) 0.044(3) 0.033(3) 0.006(2) -0.003(2) 0.001(2)
C28 0.029(3) 0.035(3) 0.030(3) 0.010(2) 0.006(2) 0.001(2)
C29 0.031(3) 0.035(3) 0.023(3) -0.009(2) 0.001(2) 0.001(2)
C30 0.048(4) 0.046(4) 0.045(4) -0.007(3) 0.001(3) -0.005(3)
C31 0.044(3) 0.084(6) 0.028(3) -0.006(4) 0.001(2) 0.022(5)
C32 0.082(6) 0.059(4) 0.046(4) 0.023(4) 0.039(4) 0.043(5)
C33 0.075(5) 0.037(3) 0.054(4) -0.006(3) 0.040(4) -0.003(3)
C34 0.040(3) 0.044(3) 0.038(3) -0.011(3) 0.006(3) 0.002(3)
C35 0.044(3) 0.039(3) 0.039(3) 0.003(2) 0.006(3) 0.009(3)

loop_
_atom_type_symbol
_atom_type_description
_atom_type_scat_dispersion_real
_atom_type_scat_dispersion_imag
_atom_type_scat_source
C C 0.0033 0.0016 'International Tables Vol C Tables 4.2.6.8 and 6.1.1.4'
H H 0.0000 0.0000 'International Tables Vol C Tables 4.2.6.8 and 6.1.1.4'
D D 0.0000 0.0000 'International Tables Vol C Tables 4.2.6.8 and 6.1.1.4'
N N 0.0061 0.0033 'International Tables Vol C Tables 4.2.6.8 and 6.1.1.4'
O O 0.0106 0.0060 'International Tables Vol C Tables 4.2.6.8 and 6.1.1.4'
Si Si 0.0817 0.0704 'International Tables Vol C Tables 4.2.6.8 and 6.1.1.4'
Ge Ge 0.1547 1.8001 'International Tables Vol C Tables 4.2.6.8 and 6.1.1.4'
W W -0.8490 6.8722 'International Tables Vol C Tables 4.2.6.8 and 6.1.1.4'

loop_
_geom_angle_atom_site_label_1
_geom_angle_atom_site_label_2
_geom_angle_atom_site_label_3
_geom_angle
C2 W1 C3 73.5(2)
C2 W1 N1 85.13(19)
C3 W1 N1 130.55(19)
C2 W1 C7 88.8(2)
C3 W1 C7 93.0(2)
N1 W1 C7 131.28(17)
C2 W1 C6 92.2(2)
C3 W1 C6 128.9(2)
N1 W1 C6 95.14(17)
C7 W1 C6 36.78(18)
C2 W1 C8 119.2(2)
C3 W1 C8 84.2(2)
N1 W1 C8 143.87(19)
C7 W1 C8 36.0(2)
C6 W1 C8 60.3(2)
C2 W1 C5 125.0(2)
C3 W1 C5 142.7(2)
N1 W1 C5 85.84(16)
C7 W1 C5 59.12(18)
C6 W1 C5 35.14(17)
C8 W1 C5 58.6(2)
C2 W1 C4 147.4(2)
C3 W1 C4 111.7(2)
N1 W1 C4 110.10(17)
C7 W1 C4 59.24(19)
C6 W1 C4 58.80(18)
C8 W1 C4 35.6(2)
C5 W1 C4 34.29(19)
C2 W1 Ge1 125.82(17)
C3 W1 Ge1 82.52(16)
N1 W1 Ge1 74.77(11)
C7 W1 Ge1 141.18(14)
C6 W1 Ge1 138.55(13)
C8 W1 Ge1 105.32(15)
C5 W1 Ge1 103.43(11)
C4 W1 Ge1 86.57(13)
O1 Ge1 C20 99.44(17)
O1 Ge1 W1 95.54(11)
C20 Ge1 W1 140.82(13)
C1 O1 Ge1 115.2(3)
O1 C1 N1 126.0(5)
O1 C1 H2 117.0
N1 C1 H2 117.0
C1 N1 C14 113.7(4)
C1 N1 W1 123.3(3)
C14 N1 W1 122.7(3)
O2 C2 W1 171.3(5)
O3 C3 W1 171.8(5)
C5 C4 C8 107.7(5)
C5 C4 C9 125.5(5)
C8 C4 C9 125.9(5)
C5 C4 W1 72.5(3)
C8 C4 W1 69.3(3)
C9 C4 W1 132.2(4)
C4 C5 C6 109.3(5)
C4 C5 C10 124.2(5)
C6 C5 C10 126.2(5)
C4 C5 W1 73.3(3)
C6 C5 W1 68.8(3)
C10 C5 W1 128.9(4)
C5 C6 C7 107.2(5)
C5 C6 C11 127.6(5)
C7 C6 C11 124.4(5)
C5 C6 W1 76.0(3)
C7 C6 W1 70.6(3)
C11 C6 W1 126.6(4)
C8 C7 C6 108.4(5)
C8 C7 C12 125.4(6)
C6 C7 C12 125.9(6)
C8 C7 W1 74.1(3)
C6 C7 W1 72.6(3)
C12 C7 W1 125.0(4)
C7 C8 C4 107.4(5)
C7 C8 C13 126.9(6)
C4 C8 C13 125.0(6)
C7 C8 W1 69.9(3)
C4 C8 W1 75.0(3)
C13 C8 W1 128.2(4)
C4 C9 H3 109.5
C4 C9 H4 109.5
H3 C9 H4 109.5
C4 C9 H5 109.5
H3 C9 H5 109.5
H4 C9 H5 109.5
C5 C10 H6 109.5
C5 C10 H7 109.5
H6 C10 H7 109.5
C5 C10 H8 109.5
H6 C10 H8 109.5
H7 C10 H8 109.5
C6 C11 H9 109.5
C6 C11 H10 109.5
H9 C11 H10 109.5
C6 C11 H11 109.5
H9 C11 H11 109.5
H10 C11 H11 109.5
C7 C12 H12 109.5
C7 C12 H13 109.5
H12 C12 H13 109.5
C7 C12 H14 109.5
H12 C12 H14 109.5
H13 C12 H14 109.5
C8 C13 H15 109.5
C8 C13 H16 109.5
H15 C13 H16 109.5
C8 C13 H17 109.5
H15 C13 H17 109.5
H16 C13 H17 109.5
C19 C14 C15 119.3(5)
C19 C14 N1 120.7(5)
C15 C14 N1 119.9(5)
C16 C15 C14 119.9(6)
C16 C15 H18 120.1
C14 C15 H18 120.1
C17 C16 C15 120.4(6)
C17 C16 H19 119.8
C15 C16 H19 119.8
C18 C17 C16 119.5(5)
C18 C17 H20 120.2
C16 C17 H20 120.2
C17 C18 C19 120.8(6)
C17 C18 H21 119.6
C19 C18 H21 119.6
C14 C19 C18 119.9(5)
C14 C19 H22 120.1
C18 C19 H22 120.1
Si1 C20 Si2 112.7(2)
Si1 C20 Si3 110.0(2)
Si2 C20 Si3 110.0(2)
Si1 C20 Ge1 111.7(2)
Si2 C20 Ge1 103.9(2)
Si3 C20 Ge1 108.3(2)
C21 Si1 C22 105.8(3)
C21 Si1 C23 104.1(3)
C22 Si1 C23 108.2(3)
C21 Si1 C20 113.9(3)
C22 Si1 C20 111.9(2)
C23 Si1 C20 112.4(2)
C26 Si2 C25 105.3(3)
C26 Si2 C24 107.8(3)
C25 Si2 C24 105.1(3)
C26 Si2 C20 112.6(2)
C25 Si2 C20 114.4(3)
C24 Si2 C20 111.1(2)
C27 Si3 C29 105.5(3)
C27 Si3 C28 105.0(3)
C29 Si3 C28 105.3(3)
C27 Si3 C20 114.6(2)
C29 Si3 C20 113.6(2)
C28 Si3 C20 112.1(2)
Si1 C21 H23 109.5
Si1 C21 H24 109.5
H23 C21 H24 109.5
Si1 C21 H25 109.5
H23 C21 H25 109.5
H24 C21 H25 109.5
Si1 C22 H26 109.5
Si1 C22 H27 109.5
H26 C22 H27 109.5
Si1 C22 H28 109.5
H26 C22 H28 109.5
H27 C22 H28 109.5
Si1 C23 H29 109.5
Si1 C23 H30 109.5
H29 C23 H30 109.5
Si1 C23 H31 109.5
H29 C23 H31 109.5
H30 C23 H31 109.5
Si2 C24 H32 109.5
Si2 C24 H33 109.5
H32 C24 H33 109.5
Si2 C24 H34 109.5
H32 C24 H34 109.5
H33 C24 H34 109.5
Si2 C25 H35 109.5
Si2 C25 H36 109.5
H35 C25 H36 109.5
Si2 C25 H37 109.5
H35 C25 H37 109.5
H36 C25 H37 109.5
Si2 C26 H38 109.5
Si2 C26 H39 109.5
H38 C26 H39 109.5
Si2 C26 H40 109.5
H38 C26 H40 109.5
H39 C26 H40 109.5
Si3 C27 H41 109.5
Si3 C27 H42 109.5
H41 C27 H42 109.5
Si3 C27 H43 109.5
H41 C27 H43 109.5
H42 C27 H43 109.5
Si3 C28 H44 109.5
Si3 C28 H45 109.5
H44 C28 H45 109.5
Si3 C28 H46 109.5
H44 C28 H46 109.5
H45 C28 H46 109.5
Si3 C29 H47 109.5
Si3 C29 H48 109.5
H47 C29 H48 109.5
Si3 C29 H49 109.5
H47 C29 H49 109.5
H48 C29 H49 109.5
C35 C30 C31 119.7(7)
C35 C30 H50 120.1
C31 C30 H50 120.1
C30 C31 C32 119.0(7)
C30 C31 H51 120.5
C32 C31 H51 120.5
C33 C32 C31 120.3(7)
C33 C32 H52 119.8
C31 C32 H52 119.8
C34 C33 C32 119.1(7)
C34 C33 H53 120.5
C32 C33 H53 120.5
C35 C34 C33 120.8(7)
C35 C34 H54 119.6
C33 C34 H54 119.6
C30 C35 C34 121.1(7)
C30 C35 H55 119.5
C34 C35 H55 119.5

loop_
_geom_bond_atom_site_label_1
_geom_bond_atom_site_label_2
_geom_bond_distance
W1 C2 1.944(6)
W1 C3 1.968(6)
W1 N1 2.250(4)
W1 C7 2.284(5)
W1 C6 2.311(5)
W1 C8 2.339(5)
W1 C5 2.404(5)
W1 C4 2.414(5)
W1 Ge1 2.6080(5)
Ge1 O1 1.945(4)
Ge1 C20 2.017(5)
O1 C1 1.267(7)
C1 N1 1.306(6)
C1 H2 0.9500
N1 C14 1.436(6)
C2 O2 1.171(7)
C3 O3 1.153(7)
C4 C5 1.420(8)
C4 C8 1.456(8)
C4 C9 1.505(8)
C5 C6 1.426(7)
C5 C10 1.509(7)
C6 C7 1.450(7)
C6 C11 1.497(8)
C7 C8 1.429(8)
C7 C12 1.498(7)
C8 C13 1.491(8)
C9 H3 0.9800
C9 H4 0.9800
C9 H5 0.9800
C10 H6 0.9800
C10 H7 0.9800
C10 H8 0.9800
C11 H9 0.9800
C11 H10 0.9800
C11 H11 0.9800
C12 H12 0.9800
C12 H13 0.9800
C12 H14 0.9800
C13 H15 0.9800
C13 H16 0.9800
C13 H17 0.9800
C14 C19 1.389(7)
C14 C15 1.396(7)
C15 C16 1.389(8)
C15 H18 0.9500
C16 C17 1.387(10)
C16 H19 0.9500
C17 C18 1.372(10)
C17 H20 0.9500
C18 C19 1.391(8)
C18 H21 0.9500
C19 H22 0.9500
C20 Si1 1.897(5)
C20 Si2 1.898(5)
C20 Si3 1.910(5)
Si1 C21 1.870(6)
Si1 C22 1.874(6)
Si1 C23 1.877(6)
Si2 C26 1.874(6)
Si2 C25 1.877(6)
Si2 C24 1.878(6)
Si3 C27 1.875(6)
Si3 C29 1.882(6)
Si3 C28 1.886(6)
C21 H23 0.9800
C21 H24 0.9800
C21 H25 0.9800
C22 H26 0.9800
C22 H27 0.9800
C22 H28 0.9800
C23 H29 0.9800
C23 H30 0.9800
C23 H31 0.9800
C24 H32 0.9800
C24 H33 0.9800
C24 H34 0.9800
C25 H35 0.9800
C25 H36 0.9800
C25 H37 0.9800
C26 H38 0.9800
C26 H39 0.9800
C26 H40 0.9800
C27 H41 0.9800
C27 H42 0.9800
C27 H43 0.9800
C28 H44 0.9800
C28 H45 0.9800
C28 H46 0.9800
C29 H47 0.9800
C29 H48 0.9800
C29 H49 0.9800
C30 C35 1.357(10)
C30 C31 1.392(12)
C30 H50 0.9500
C31 C32 1.395(14)
C31 H51 0.9500
C32 C33 1.378(12)
C32 H52 0.9500
C33 C34 1.372(10)
C33 H53 0.9500
C34 C35 1.361(10)
C34 H54 0.9500
C35 H55 0.9500
